data_4123457
loop_
_publ_author_name
'L\"oble, Matthias W'
'Keith, Jason M.'
'Altman, Alison B.'
'Stieber, S Chantal E'
'Batista, Enrique R.'
'Boland, Kevin S.'
'Conradson, Steven D.'
'Clark, David L.'
'Lezama Pacheco, Juan'
'Kozimor, Stosh A.'
'Martin, Richard L.'
'Minasian, Stefan G.'
'Olson, Angela C.'
'Scott, Brian L.'
'Shuh, David K.'
'Tyliszczak, Tolek'
'Wilkerson, Marianne P.'
'Zehnder, Ralph A.'

_publ_section_title
;
 Covalency in Lanthanides. An X-ray Absorption Spectroscopy and Density
 Functional Theory Study of LnCl6(x-) (x = 3, 2).
;
_journal_issue 7
_journal_name_full 'Journal of the American Chemical Society'
_journal_page_first 2506
_journal_page_last 2523
_journal_paper_doi 10.1021/ja510067v
_journal_volume 137
_journal_year 2015
_chemical_formula_sum 'C30 H69 Cl6 Gd N6'
_chemical_formula_weight 883.86
_chemical_name_systematic
; 
 ? 
;
_space_group_IT_number 14
_symmetry_cell_setting monoclinic
_symmetry_space_group_name_Hall '-P 2ybc'
_symmetry_space_group_name_H-M 'P 1 21/c 1'
_atom_sites_solution_hydrogens geom
_atom_sites_solution_primary direct
_atom_sites_solution_secondary difmap
_audit_creation_method SHELXL-97
_cell_angle_alpha 90.00
_cell_angle_beta 107.791(4)
_cell_angle_gamma 90.00
_cell_formula_units_Z 2
_cell_length_a 11.318(4)
_cell_length_b 17.191(6)
_cell_length_c 11.690(4)
_cell_measurement_temperature 140(1)
_cell_volume 2165.7(13)
_computing_cell_refinement 'SAINT+, v. 7.66a (Bruker AXS, 2009)'
_computing_data_collection 'APEX II, v. 7.0 (Bruker AXS, 2009)'
_computing_data_reduction 'SAINT+, v. 7.66a (Bruker AXS, 2009)'
_computing_molecular_graphics 'SHELXTL, v. 6.14, (Bruker AXS, 2000)'
_computing_publication_material 'SHELXTL, v. 6.14, (Bruker AXS, 2000)'
_computing_structure_refinement 'SHELXL-97 (Sheldrick, 1997)'
_computing_structure_solution 'SHELXS-97 (Sheldrick, 1990)'
_diffrn_ambient_temperature 140(1)
_diffrn_measured_fraction_theta_full 1.000
_diffrn_measured_fraction_theta_max 0.984
_diffrn_measurement_device_type 'Bruker D8 with APEXII CCD'
_diffrn_measurement_method '\w scans'
_diffrn_radiation_monochromator graphite
_diffrn_radiation_source 'fine-focus sealed tube'
_diffrn_radiation_type MoK\a
_diffrn_radiation_wavelength 0.71073
_diffrn_reflns_av_R_equivalents 0.0378
_diffrn_reflns_av_sigmaI/netI 0.0330
_diffrn_reflns_limit_h_max 14
_diffrn_reflns_limit_h_min -14
_diffrn_reflns_limit_k_max 22
_diffrn_reflns_limit_k_min -22
_diffrn_reflns_limit_l_max 14
_diffrn_reflns_limit_l_min -15
_diffrn_reflns_number 23771
_diffrn_reflns_theta_full 25.00
_diffrn_reflns_theta_max 27.91
_diffrn_reflns_theta_min 1.89
_diffrn_standards_decay_% 0
_diffrn_standards_interval_count 0
_diffrn_standards_interval_time 0
_diffrn_standards_number 0
_exptl_absorpt_coefficient_mu 1.928
_exptl_absorpt_correction_T_max 0.7479
_exptl_absorpt_correction_T_min 0.6991
_exptl_absorpt_correction_type multi-scan
_exptl_absorpt_process_details 'SADABS v. 2.03 (Sheldrick, 2008)'
_exptl_crystal_colour colorless
_exptl_crystal_density_diffrn 1.355
_exptl_crystal_density_method 'not measured'
_exptl_crystal_description block
_exptl_crystal_F_000 914
_exptl_crystal_size_max 0.20
_exptl_crystal_size_mid 0.20
_exptl_crystal_size_min 0.16
_refine_diff_density_max 1.416
_refine_diff_density_min -0.981
_refine_diff_density_rms 0.133
_refine_ls_extinction_method none
_refine_ls_goodness_of_fit_ref 1.335
_refine_ls_hydrogen_treatment constr
_refine_ls_matrix_type full
_refine_ls_number_parameters 272
_refine_ls_number_reflns 5104
_refine_ls_number_restraints 30
_refine_ls_restrained_S_all 1.357
_refine_ls_R_factor_all 0.0534
_refine_ls_R_factor_gt 0.0379
_refine_ls_shift/su_max 0.001
_refine_ls_shift/su_mean 0.000
_refine_ls_structure_factor_coef Fsqd
_refine_ls_weighting_details 'calc w=1/[\s^2^(Fo^2^)+(0.0523P)^2^+0.0000P] where P=(Fo^2^+2Fc^2^)/3'
_refine_ls_weighting_scheme calc
_refine_ls_wR_factor_gt 0.0990
_refine_ls_wR_factor_ref 0.1059
_reflns_number_gt 4006
_reflns_number_total 5104
_reflns_threshold_expression >2sigma(I)
_cod_data_source_file ja510067v_si_004.cif
_cod_data_source_block apx1998
_cod_depositor_comments 'Adding full bibliography for 4123456--4123460.cif.'
_cod_original_cell_volume 2165.6(14)
_cod_original_sg_symbol_H-M 'P 21/c'
_cod_database_code 4123457

loop_
_symmetry_equiv_pos_as_xyz
'x, y, z'
'-x, y+1/2, -z+1/2'
'-x, -y, -z'
'x, -y-1/2, z-1/2'

loop_
_atom_site_label
_atom_site_type_symbol
_atom_site_fract_x
_atom_site_fract_y
_atom_site_fract_z
_atom_site_U_iso_or_equiv
_atom_site_adp_type
_atom_site_occupancy
_atom_site_symmetry_multiplicity
_atom_site_calc_flag
_atom_site_refinement_flags
_atom_site_disorder_assembly
_atom_site_disorder_group
Gd1 Gd 0.5000 0.0000 0.5000 0.01220(9) Uani 1 2 d S . .
Cl1 Cl 0.69203(11) 0.08843(7) 0.61971(9) 0.0373(3) Uani 1 1 d . . .
Cl2 Cl 0.54717(8) 0.03832(5) 0.29321(8) 0.0199(2) Uani 1 1 d . . .
Cl3 Cl 0.34760(11) 0.12260(6) 0.47008(10) 0.0379(3) Uani 1 1 d . . .
N1 N 0.4519(5) 0.8193(2) 0.1058(3) 0.0469(12) Uani 1 1 d U . .
N2 N 0.0093(5) 0.0497(5) 0.4961(5) 0.0241(15) Uani 0.50 1 d P . .
N4 N -0.0199(10) 0.2281(6) 0.1504(10) 0.066(3) Uani 0.50 1 d P . .
C1 C 0.3800(7) 0.7436(3) 0.0731(5) 0.0627(18) Uani 1 1 d U . .
H1A H 0.3335 0.7449 -0.0117 0.075 Uiso 1 1 calc R . .
H1B H 0.4387 0.7010 0.0855 0.075 Uiso 1 1 calc R . .
C2 C 0.2908(7) 0.7275(3) 0.1443(6) 0.070(2) Uani 1 1 d . . .
H2A H 0.3353 0.7280 0.2286 0.104 Uiso 1 1 calc R . .
H2B H 0.2531 0.6774 0.1224 0.104 Uiso 1 1 calc R . .
H2C H 0.2276 0.7668 0.1270 0.104 Uiso 1 1 calc R . .
C3 C 0.5319(6) 0.8251(3) 0.0238(4) 0.0530(16) Uani 1 1 d . . .
H3A H 0.5819 0.7783 0.0329 0.064 Uiso 1 1 calc R . .
H3B H 0.4782 0.8267 -0.0587 0.064 Uiso 1 1 calc R . .
C4 C 0.6170(6) 0.8944(3) 0.0452(5) 0.0612(17) Uani 1 1 d . . .
H4A H 0.5708 0.9406 0.0494 0.092 Uiso 1 1 calc R . .
H4B H 0.6520 0.8991 -0.0197 0.092 Uiso 1 1 calc R . .
H4C H 0.6824 0.8877 0.1194 0.092 Uiso 1 1 calc R . .
C5 C 0.5314(7) 0.8191(3) 0.2367(4) 0.0627(19) Uani 1 1 d . . .
H5A H 0.5776 0.8675 0.2537 0.075 Uiso 1 1 calc R . .
H5B H 0.4773 0.8174 0.2869 0.075 Uiso 1 1 calc R . .
C6 C 0.6221(7) 0.7521(3) 0.2711(5) 0.079(3) Uani 1 1 d . . .
H6A H 0.5777 0.7038 0.2532 0.118 Uiso 1 1 calc R . .
H6B H 0.6657 0.7546 0.3555 0.118 Uiso 1 1 calc R . .
H6C H 0.6803 0.7554 0.2265 0.118 Uiso 1 1 calc R . .
C7 C 0.3650(6) 0.8888(3) 0.0919(4) 0.0490(15) Uani 1 1 d . . .
H7A H 0.3142 0.8816 0.1445 0.059 Uiso 1 1 calc R . .
H7B H 0.4146 0.9352 0.1181 0.059 Uiso 1 1 calc R . .
C8 C 0.2813(6) 0.9015(3) -0.0338(4) 0.0545(16) Uani 1 1 d . . .
H8A H 0.3303 0.9146 -0.0851 0.082 Uiso 1 1 calc R . .
H8B H 0.2248 0.9432 -0.0341 0.082 Uiso 1 1 calc R . .
H8C H 0.2353 0.8548 -0.0625 0.082 Uiso 1 1 calc R . .
C10 C 0.0437(8) 0.0776(6) 0.3867(8) 0.037(2) Uani 0.50 1 d P . .
C11 C -0.0484(10) 0.1330(7) 0.3045(11) 0.057(3) Uani 0.50 1 d P . .
C12 C -0.0152(8) 0.1173(5) 0.5696(9) 0.035(2) Uani 0.50 1 d P . .
C13 C 0.0916(11) 0.1729(7) 0.6164(13) 0.064(4) Uani 0.50 1 d P . .
C14 C 0.1154(5) -0.0006(3) 0.5566(6) 0.0403(12) Uani 1 1 d . . .
C16 C 0.1040(10) 0.0680(7) 0.6202(10) 0.052(3) Uani 0.50 1 d P . .
C17 C 0.1055(11) -0.0322(8) 0.6795(9) 0.052(3) Uani 0.50 1 d P . .
N3 N 0.062(2) 0.1347(11) -0.0509(19) 0.164(8) Uani 0.50 1 d PU A 1
C18 C 0.1289(13) 0.1095(8) 0.0501(15) 0.074(4) Uani 0.50 1 d P A 1
C19 C 0.1985(9) 0.0751(7) 0.1632(9) 0.033(2) Uani 0.50 1 d P A 1
N3' N 0.015(2) 0.0396(11) -0.0966(17) 0.146(7) Uani 0.50 1 d PU B 2
C18' C 0.0918(13) 0.0440(7) 0.0320(19) 0.084(5) Uani 0.50 1 d PU B 2
C19' C 0.1476(14) 0.0337(8) 0.1641(10) 0.054(4) Uani 0.50 1 d P B 2
C20 C 0.0200(9) 0.2427(6) 0.2517(10) 0.043(3) Uani 0.50 1 d P . .
C21 C 0.0695(10) 0.2597(8) 0.3791(10) 0.052(3) Uani 0.50 1 d P . .

loop_
_atom_site_aniso_label
_atom_site_aniso_U_11
_atom_site_aniso_U_22
_atom_site_aniso_U_33
_atom_site_aniso_U_23
_atom_site_aniso_U_13
_atom_site_aniso_U_12
Gd1 0.01433(13) 0.00933(13) 0.01408(14) -0.00045(10) 0.00604(9) -0.00038(9)
Cl1 0.0415(6) 0.0481(7) 0.0196(5) -0.0008(5) 0.0054(5) -0.0305(5)
Cl2 0.0260(5) 0.0183(4) 0.0181(4) -0.0007(4) 0.0110(4) -0.0032(4)
Cl3 0.0571(7) 0.0311(6) 0.0380(6) 0.0178(5) 0.0328(6) 0.0294(5)
N1 0.110(4) 0.0126(17) 0.0199(19) -0.0058(15) 0.023(2) 0.000(2)
N2 0.019(3) 0.029(4) 0.027(4) 0.006(3) 0.011(3) -0.001(3)
N4 0.062(7) 0.061(7) 0.065(8) -0.006(6) 0.006(6) -0.021(5)
C1 0.135(5) 0.015(2) 0.055(3) -0.009(2) 0.054(4) -0.009(3)
C2 0.117(6) 0.035(3) 0.072(4) 0.005(3) 0.052(4) 0.012(3)
C3 0.108(5) 0.029(3) 0.020(2) -0.0010(19) 0.016(3) -0.010(3)
C4 0.086(5) 0.030(3) 0.057(4) 0.005(3) 0.005(3) -0.007(3)
C5 0.131(6) 0.034(3) 0.020(2) 0.004(2) 0.019(3) 0.043(3)
C6 0.169(7) 0.046(3) 0.031(3) 0.012(3) 0.045(4) 0.064(4)
C7 0.098(4) 0.016(2) 0.022(2) -0.0029(18) 0.002(3) 0.000(2)
C8 0.078(4) 0.047(3) 0.025(3) 0.001(2) -0.004(3) -0.029(3)
C10 0.026(5) 0.054(6) 0.039(5) 0.018(5) 0.021(4) 0.001(4)
C11 0.042(6) 0.077(9) 0.054(7) 0.036(6) 0.019(5) 0.025(6)
C12 0.034(5) 0.027(5) 0.051(6) -0.003(4) 0.024(5) 0.001(4)
C13 0.053(7) 0.049(7) 0.095(10) -0.033(7) 0.031(7) -0.025(6)
C14 0.030(3) 0.042(3) 0.054(3) 0.014(2) 0.021(2) 0.003(2)
C16 0.052(7) 0.064(8) 0.051(7) -0.020(6) 0.031(6) -0.031(6)
C17 0.063(8) 0.067(8) 0.028(5) 0.014(6) 0.019(5) 0.020(7)
N3 0.205(19) 0.129(15) 0.173(18) 0.081(14) 0.079(16) 0.049(14)
C18 0.071(9) 0.051(8) 0.094(12) 0.002(8) 0.016(8) -0.009(7)
C19 0.034(5) 0.043(6) 0.020(5) 0.007(5) 0.003(4) 0.004(5)
N3' 0.258(19) 0.106(11) 0.142(14) 0.039(11) 0.161(14) 0.010(13)
C18' 0.076(9) 0.037(7) 0.170(16) 0.004(9) 0.087(10) -0.003(7)
C19' 0.089(11) 0.059(8) 0.022(5) 0.018(6) 0.027(6) 0.051(8)
C20 0.030(6) 0.049(7) 0.047(7) 0.000(5) 0.005(5) -0.008(5)
C21 0.037(6) 0.072(8) 0.044(6) -0.008(6) 0.008(5) -0.009(5)

loop_
_atom_type_symbol
_atom_type_description
_atom_type_scat_dispersion_real
_atom_type_scat_dispersion_imag
_atom_type_scat_source
C C 0.0033 0.0016 'International Tables Vol C Tables 4.2.6.8 and 6.1.1.4'
H H 0.0000 0.0000 'International Tables Vol C Tables 4.2.6.8 and 6.1.1.4'
N N 0.0061 0.0033 'International Tables Vol C Tables 4.2.6.8 and 6.1.1.4'
Cl Cl 0.1484 0.1585 'International Tables Vol C Tables 4.2.6.8 and 6.1.1.4'
Gd Gd -0.1653 3.9035 'International Tables Vol C Tables 4.2.6.8 and 6.1.1.4'

loop_
_geom_angle_atom_site_label_1
_geom_angle_atom_site_label_2
_geom_angle_atom_site_label_3
_geom_angle
_geom_angle_site_symmetry_1
_geom_angle_site_symmetry_3
Cl1 Gd1 Cl1 180.0 . 3_656
Cl1 Gd1 Cl3 90.52(5) . .
Cl1 Gd1 Cl3 89.48(5) 3_656 .
Cl1 Gd1 Cl3 89.49(5) . 3_656
Cl1 Gd1 Cl3 90.52(5) 3_656 3_656
Cl3 Gd1 Cl3 180.0 . 3_656
Cl1 Gd1 Cl2 91.23(4) . 3_656
Cl1 Gd1 Cl2 88.77(4) 3_656 3_656
Cl3 Gd1 Cl2 90.76(3) . 3_656
Cl3 Gd1 Cl2 89.24(3) 3_656 3_656
Cl1 Gd1 Cl2 88.77(4) . .
Cl1 Gd1 Cl2 91.23(4) 3_656 .
Cl3 Gd1 Cl2 89.24(3) . .
Cl3 Gd1 Cl2 90.76(3) 3_656 .
Cl2 Gd1 Cl2 180.0 3_656 .
C3 N1 C5 110.7(5) . .
C3 N1 C1 106.0(4) . .
C5 N1 C1 111.0(4) . .
C3 N1 C7 111.9(4) . .
C5 N1 C7 105.9(3) . .
C1 N1 C7 111.4(5) . .
C14 N2 C12 116.1(6) . .
C14 N2 C10 102.0(5) . .
C12 N2 C10 111.8(7) . .
C14 N2 C16 56.0(6) . .
C12 N2 C16 60.6(6) . .
C10 N2 C16 116.1(7) . .
C14 N2 C14 111.7(5) . 3_556
C12 N2 C14 109.2(5) . 3_556
C10 N2 C14 105.4(6) . 3_556
C16 N2 C14 138.2(6) . 3_556
C14 N2 N2 59.3(4) . 3_556
C12 N2 N2 132.9(7) . 3_556
C10 N2 N2 115.0(7) . 3_556
C16 N2 N2 102.2(7) . 3_556
C14 N2 N2 52.4(4) 3_556 3_556
C2 C1 N1 114.4(4) . .
C4 C3 N1 115.1(4) . .
C6 C5 N1 114.5(4) . .
C8 C7 N1 114.4(4) . .
C11 C10 N2 115.3(7) . .
C11 C10 C17 68.2(7) . 3_556
N2 C10 C17 77.2(5) . 3_556
C10 C11 C17 63.2(6) . 3_556
C13 C12 N2 115.1(7) . .
C13 C12 C16 72.6(7) . .
N2 C12 C16 60.6(6) . .
C12 C13 C16 54.8(6) . .
C16 C14 N2 64.8(6) . .
C16 C14 C17 76.4(7) . .
N2 C14 C17 111.5(6) . .
C16 C14 N2 115.5(6) . 3_556
N2 C14 N2 68.3(5) . 3_556
C17 C14 N2 82.5(6) . 3_556
C14 C16 N2 59.2(5) . .
C14 C16 C12 117.5(9) . .
N2 C16 C12 58.8(6) . .
C14 C16 C13 146.4(9) . .
N2 C16 C13 98.8(9) . .
C12 C16 C13 52.6(6) . .
C14 C16 C17 55.5(5) . .
N2 C16 C17 94.9(7) . .
C12 C16 C17 123.9(8) . .
C13 C16 C17 158.0(9) . .
C14 C17 C10 94.3(6) . 3_556
C14 C17 C16 48.1(5) . .
C10 C17 C16 109.9(7) 3_556 .
C14 C17 C11 122.2(9) . 3_556
C10 C17 C11 48.6(6) 3_556 3_556
C16 C17 C11 158.4(8) . 3_556
N3 C18 C19 175.1(17) . .
N3' C18' C19' 166.4(14) . .
N4 C20 C21 179.0(11) . .

loop_
_geom_bond_atom_site_label_1
_geom_bond_atom_site_label_2
_geom_bond_distance
_geom_bond_site_symmetry_2
Gd1 Cl1 2.6710(12) .
Gd1 Cl1 2.6710(12) 3_656
Gd1 Cl3 2.6778(12) .
Gd1 Cl3 2.6778(12) 3_656
Gd1 Cl2 2.7112(12) 3_656
Gd1 Cl2 2.7113(12) .
N1 C3 1.511(6) .
N1 C5 1.520(6) .
N1 C1 1.520(6) .
N1 C7 1.523(6) .
N2 C14 1.472(8) .
N2 C12 1.521(11) .
N2 C10 1.524(10) .
N2 C16 1.550(13) .
N2 C14 1.597(8) 3_556
N2 N2 1.726(15) 3_556
N4 C20 1.159(13) .
C1 C2 1.517(8) .
C3 C4 1.504(7) .
C5 C6 1.512(7) .
C7 C8 1.501(6) .
C10 C11 1.519(13) .
C10 C17 1.806(16) 3_556
C11 C17 1.879(18) 3_556
C12 C13 1.507(13) .
C12 C16 1.550(16) .
C13 C16 1.810(17) .
C14 C16 1.420(12) .
C14 C17 1.572(12) .
C14 N2 1.597(8) 3_556
C16 C17 1.854(17) .
C17 C10 1.806(16) 3_556
C17 C11 1.879(18) 3_556
N3 C18 1.27(2) .
C18 C19 1.443(18) .
N3' C18' 1.49(2) .
C18' C19' 1.49(2) .
C20 C21 1.451(15) .
